data_4082625
loop_
_publ_author_name
'Zhu, Bolin'
'Hao, Xiaoting'
'Chen, Yunfei'

_publ_section_title
;
 Intramolecular C--H Bond Activation in Bridged Dicyclopentadienyl
 Dimethyl Dinuclear Complexes
;
_journal_issue 1
_journal_name_full Organometallics
_journal_page_first 240
_journal_paper_doi 10.1021/om400986a
_journal_volume 33
_journal_year 2014
_chemical_formula_sum 'C20 H24 Fe2 O4 Si2'
_chemical_formula_weight 496.27
_chemical_name_systematic
; 
 ? 
;
_space_group_IT_number 62
_symmetry_cell_setting orthorhombic
_symmetry_space_group_name_Hall '-P 2ac 2n'
_symmetry_space_group_name_H-M 'P n m a'
_atom_sites_solution_hydrogens geom
_atom_sites_solution_primary direct
_atom_sites_solution_secondary difmap
_audit_creation_method SHELXL-97
_cell_angle_alpha 90.00
_cell_angle_beta 90.00
_cell_angle_gamma 90.00
_cell_formula_units_Z 4
_cell_length_a 11.9746(17)
_cell_length_b 13.808(2)
_cell_length_c 13.4857(19)
_cell_measurement_reflns_used 2398
_cell_measurement_temperature 296(2)
_cell_measurement_theta_max 25.42
_cell_measurement_theta_min 2.27
_cell_volume 2229.8(6)
_computing_cell_refinement 'Bruker SMART'
_computing_data_collection 'Bruker SMART'
_computing_data_reduction 'Bruker SAINT'
_computing_molecular_graphics 'Bruker SHELXTL'
_computing_publication_material 'Bruker SHELXTL'
_computing_structure_refinement 'SHELXL-97 (Sheldrick, 1997)'
_computing_structure_solution 'SHELXS-97 (Sheldrick, 1990)'
_diffrn_ambient_temperature 296(2)
_diffrn_measured_fraction_theta_full 1.000
_diffrn_measured_fraction_theta_max 1.000
_diffrn_measurement_device_type 'CCD area detector'
_diffrn_measurement_method 'phi and omega scans'
_diffrn_radiation_monochromator graphite
_diffrn_radiation_source 'fine-focus sealed tube'
_diffrn_radiation_type MoK\a
_diffrn_radiation_wavelength 0.71073
_diffrn_reflns_av_R_equivalents 0.0394
_diffrn_reflns_av_sigmaI/netI 0.0272
_diffrn_reflns_limit_h_max 12
_diffrn_reflns_limit_h_min -14
_diffrn_reflns_limit_k_max 16
_diffrn_reflns_limit_k_min -16
_diffrn_reflns_limit_l_max 16
_diffrn_reflns_limit_l_min -8
_diffrn_reflns_number 10926
_diffrn_reflns_theta_full 25.00
_diffrn_reflns_theta_max 25.00
_diffrn_reflns_theta_min 2.11
_exptl_absorpt_coefficient_mu 1.431
_exptl_absorpt_correction_T_max 0.8471
_exptl_absorpt_correction_T_min 0.8140
_exptl_absorpt_correction_type multi-scan
_exptl_absorpt_process_details sadabs
_exptl_crystal_colour yellow
_exptl_crystal_density_diffrn 1.478
_exptl_crystal_density_meas ?
_exptl_crystal_density_method 'not measured'
_exptl_crystal_description block
_exptl_crystal_F_000 1024
_exptl_crystal_size_max 0.15
_exptl_crystal_size_mid 0.13
_exptl_crystal_size_min 0.12
_refine_diff_density_max 0.282
_refine_diff_density_min -0.247
_refine_diff_density_rms 0.054
_refine_ls_extinction_method none
_refine_ls_goodness_of_fit_ref 1.057
_refine_ls_hydrogen_treatment constr
_refine_ls_matrix_type full
_refine_ls_number_parameters 155
_refine_ls_number_reflns 2049
_refine_ls_number_restraints 1
_refine_ls_restrained_S_all 1.057
_refine_ls_R_factor_all 0.0491
_refine_ls_R_factor_gt 0.0319
_refine_ls_shift/su_max 0.001
_refine_ls_shift/su_mean 0.000
_refine_ls_structure_factor_coef Fsqd
_refine_ls_weighting_details 'calc w=1/[\s^2^(Fo^2^)+(0.0439P)^2^+0.4034P] where P=(Fo^2^+2Fc^2^)/3'
_refine_ls_weighting_scheme calc
_refine_ls_wR_factor_gt 0.0767
_refine_ls_wR_factor_ref 0.0843
_reflns_number_gt 1595
_reflns_number_total 2049
_reflns_threshold_expression >2sigma(I)
_cod_data_source_file om400986a_si_004.cif
_cod_data_source_block 121119c
_cod_depositor_comments
;
The following automatic conversions were performed:

'_symmetry_cell_setting' value 'Orthorhombic' changed to
'orthorhombic' according to
/usr/data/users/saulius/automatic-downloads/current/ACS/lib/dictionaries/cif_core.dic
dictionary named 'cif_core.dic' version 2.4.2 from 2011-04-26.

Automatic conversion script
Id: cif_fix_values 2281 2013-09-26 08:29:07Z andrius 

The following automatic conversions were performed:

'_exptl_crystal_density_meas' value 'none' was changed to '?' - the
value is perceived as not measured.

Automatic conversion script
Id: cif_fix_values 3008 2015-01-20 13:52:24Z robertas 
;
_cod_original_cell_volume 2229.7(6)
_cod_original_sg_symbol_H-M Pnma
_cod_database_code 4082625

loop_
_symmetry_equiv_pos_as_xyz
'x, y, z'
'-x+1/2, -y, z+1/2'
'-x, y+1/2, -z'
'x+1/2, -y+1/2, -z+1/2'
'-x, -y, -z'
'x-1/2, y, -z-1/2'
'x, -y-1/2, z'
'-x-1/2, y-1/2, z-1/2'

loop_
_atom_site_label
_atom_site_type_symbol
_atom_site_fract_x
_atom_site_fract_y
_atom_site_fract_z
_atom_site_U_iso_or_equiv
_atom_site_adp_type
_atom_site_occupancy
_atom_site_symmetry_multiplicity
_atom_site_calc_flag
_atom_site_refinement_flags
_atom_site_disorder_assembly
_atom_site_disorder_group
Fe1 Fe 0.43361(5) 0.7500 1.01902(4) 0.04464(19) Uani 1 2 d S . .
Fe2 Fe -0.00776(4) 0.7500 0.99903(4) 0.03717(17) Uani 1 2 d S . .
Si1 Si 0.22510(6) 0.61628(5) 0.88601(6) 0.0362(2) Uani 1 1 d . . .
O2 O 0.2568(3) 0.7500 1.1649(3) 0.0964(13) Uani 1 2 d S . .
O3 O 0.0230(2) 0.59673(17) 1.14278(18) 0.0765(7) Uani 1 1 d . A .
C1 C 0.3492(2) 0.69723(18) 0.89131(18) 0.0364(6) Uani 1 1 d . . .
C2 C 0.4630(2) 0.6674(2) 0.8904(2) 0.0442(7) Uani 1 1 d . . .
H2 H 0.4888 0.6001 0.8896 0.053 Uiso 1 1 calc R . .
C3 C 0.5335(3) 0.7500 0.8906(3) 0.0491(10) Uani 1 2 d S . .
H3 H 0.6153 0.7500 0.8883 0.059 Uiso 1 2 calc SR . .
C5 C 0.3244(4) 0.7500 1.1062(3) 0.0576(12) Uani 1 2 d S A .
C6 C 0.2250(3) 0.5492(2) 0.7659(2) 0.0562(8) Uani 1 1 d . A .
H6A H 0.2262 0.5946 0.7120 0.084 Uiso 1 1 calc R . .
H6B H 0.1589 0.5101 0.7615 0.084 Uiso 1 1 calc R . .
H6C H 0.2898 0.5084 0.7623 0.084 Uiso 1 1 calc R . .
C7 C 0.2269(3) 0.5276(2) 0.9893(2) 0.0574(9) Uani 1 1 d . A .
H7A H 0.2928 0.4883 0.9846 0.086 Uiso 1 1 calc R . .
H7B H 0.1618 0.4872 0.9854 0.086 Uiso 1 1 calc R . .
H7C H 0.2270 0.5616 1.0515 0.086 Uiso 1 1 calc R . .
C8 C 0.1008(2) 0.69826(16) 0.88474(18) 0.0329(6) Uani 1 1 d . . .
C9 C -0.0132(2) 0.66752(19) 0.86833(19) 0.0406(7) Uani 1 1 d . . .
H9 H -0.0385 0.6002 0.8634 0.049 Uiso 1 1 calc R A .
C10 C -0.0811(3) 0.7500 0.8574(3) 0.0464(10) Uani 1 2 d S . .
H10 H -0.1614 0.7500 0.8432 0.056 Uiso 1 2 calc SR . .
C11 C 0.0133(2) 0.6573(2) 1.0854(2) 0.0502(7) Uani 1 1 d . . .
C12 C -0.1715(3) 0.7500 1.0495(4) 0.0623(13) Uani 1 2 d S . .
H12A H -0.2111 0.6967 1.0204 0.094 Uiso 0.50 1 calc PR A .
H12B H -0.2070 0.8097 1.0310 0.094 Uiso 0.50 1 calc PR . .
H12C H -0.1721 0.7437 1.1204 0.094 Uiso 0.50 1 calc PR . .
C4 C 0.5045(19) 0.6487(15) 1.1042(19) 0.095(8) Uani 0.50 1 d P A 1
H4A H 0.4941 0.6651 1.1727 0.143 Uiso 0.50 1 calc PR A 1
H4B H 0.5830 0.6454 1.0898 0.143 Uiso 0.50 1 calc PR A 1
H4C H 0.4706 0.5871 1.0909 0.143 Uiso 0.50 1 calc PR A 1
C4' C 0.506(2) 0.6574(13) 1.0879(19) 0.077(5) Uani 0.50 1 d PD A 2
O1 O 0.5542(7) 0.6035(6) 1.1331(5) 0.137(3) Uani 0.50 1 d PD A 2

loop_
_atom_site_aniso_label
_atom_site_aniso_U_11
_atom_site_aniso_U_22
_atom_site_aniso_U_33
_atom_site_aniso_U_23
_atom_site_aniso_U_13
_atom_site_aniso_U_12
Fe1 0.0380(3) 0.0580(4) 0.0378(3) 0.000 -0.0018(3) 0.000
Fe2 0.0351(3) 0.0382(3) 0.0382(3) 0.000 0.0038(3) 0.000
Si1 0.0395(4) 0.0286(3) 0.0406(4) -0.0010(3) 0.0030(4) 0.0011(3)
O2 0.075(3) 0.154(4) 0.060(2) 0.000 0.021(2) 0.000
O3 0.0972(19) 0.0719(16) 0.0603(15) 0.0262(13) 0.0098(14) 0.0064(14)
C1 0.0375(15) 0.0383(13) 0.0334(14) -0.0004(11) 0.0026(13) 0.0028(11)
C2 0.0392(16) 0.0480(16) 0.0455(17) -0.0024(14) 0.0037(14) 0.0075(13)
C3 0.032(2) 0.067(3) 0.049(3) 0.000 0.008(2) 0.000
C5 0.055(3) 0.079(3) 0.040(3) 0.000 0.000(2) 0.000
C6 0.0583(19) 0.0502(18) 0.060(2) -0.0184(15) 0.0094(17) -0.0006(15)
C7 0.058(2) 0.0435(16) 0.070(2) 0.0152(15) 0.0073(17) 0.0052(15)
C8 0.0373(15) 0.0323(12) 0.0292(13) -0.0011(11) 0.0009(12) -0.0021(11)
C9 0.0403(16) 0.0404(15) 0.0410(16) -0.0043(12) -0.0022(13) -0.0059(12)
C10 0.037(2) 0.054(2) 0.048(2) 0.000 -0.008(2) 0.000
C11 0.0534(19) 0.0543(19) 0.0428(17) 0.0000(15) 0.0069(15) 0.0002(15)
C12 0.041(2) 0.064(3) 0.082(4) 0.000 0.019(3) 0.000
C4 0.091(12) 0.123(13) 0.072(13) 0.030(9) 0.021(8) 0.068(10)
C4' 0.078(10) 0.113(12) 0.040(6) 0.009(7) -0.012(6) 0.007(8)
O1 0.162(7) 0.169(7) 0.079(5) 0.033(4) 0.001(4) 0.107(6)

loop_
_atom_type_symbol
_atom_type_description
_atom_type_scat_dispersion_real
_atom_type_scat_dispersion_imag
_atom_type_scat_source
C C 0.0033 0.0016 'International Tables Vol C Tables 4.2.6.8 and 6.1.1.4'
H H 0.0000 0.0000 'International Tables Vol C Tables 4.2.6.8 and 6.1.1.4'
O O 0.0106 0.0060 'International Tables Vol C Tables 4.2.6.8 and 6.1.1.4'
Si Si 0.0817 0.0704 'International Tables Vol C Tables 4.2.6.8 and 6.1.1.4'
Fe Fe 0.3463 0.8444 'International Tables Vol C Tables 4.2.6.8 and 6.1.1.4'

loop_
_geom_angle_atom_site_label_1
_geom_angle_atom_site_label_2
_geom_angle_atom_site_label_3
_geom_angle
_geom_angle_site_symmetry_1
_geom_angle_site_symmetry_3
C5 Fe1 C4' 90.8(10) . 7_575
C5 Fe1 C4' 90.8(10) . .
C4' Fe1 C4' 90.3(13) 7_575 .
C5 Fe1 C4 86.1(8) . 7_575
C4' Fe1 C4 4.8(18) 7_575 7_575
C4' Fe1 C4 89.7(4) . 7_575
C5 Fe1 C4 86.1(8) . .
C4' Fe1 C4 89.7(4) 7_575 .
C4' Fe1 C4 4.8(18) . .
C4 Fe1 C4 88.8(14) 7_575 .
C5 Fe1 C3 166.60(19) . .
C4' Fe1 C3 98.6(10) 7_575 .
C4' Fe1 C3 98.6(10) . .
C4 Fe1 C3 103.4(8) 7_575 .
C4 Fe1 C3 103.4(8) . .
C5 Fe1 C2 132.49(12) . 7_575
C4' Fe1 C2 87.7(9) 7_575 7_575
C4' Fe1 C2 136.7(10) . 7_575
C4 Fe1 C2 91.3(8) 7_575 7_575
C4 Fe1 C2 141.3(8) . 7_575
C3 Fe1 C2 39.37(9) . 7_575
C5 Fe1 C2 132.49(13) . .
C4' Fe1 C2 136.7(10) 7_575 .
C4' Fe1 C2 87.7(9) . .
C4 Fe1 C2 141.3(8) 7_575 .
C4 Fe1 C2 91.3(7) . .
C3 Fe1 C2 39.37(9) . .
C2 Fe1 C2 65.56(15) 7_575 .
C5 Fe1 C1 100.84(16) . 7_575
C4' Fe1 C1 113.8(7) 7_575 7_575
C4' Fe1 C1 152.8(8) . 7_575
C4 Fe1 C1 115.3(7) 7_575 7_575
C4 Fe1 C1 155.1(7) . 7_575
C3 Fe1 C1 66.66(13) . 7_575
C2 Fe1 C1 39.33(10) 7_575 7_575
C2 Fe1 C1 66.27(10) . 7_575
C5 Fe1 C1 100.84(16) . .
C4' Fe1 C1 152.8(8) 7_575 .
C4' Fe1 C1 113.8(7) . .
C4 Fe1 C1 155.1(7) 7_575 .
C4 Fe1 C1 115.3(7) . .
C3 Fe1 C1 66.65(13) . .
C2 Fe1 C1 66.27(10) 7_575 .
C2 Fe1 C1 39.33(10) . .
C1 Fe1 C1 40.09(13) 7_575 .
C11 Fe2 C11 94.1(2) . 7_575
C11 Fe2 C12 85.29(14) . .
C11 Fe2 C12 85.29(14) 7_575 .
C11 Fe2 C9 99.60(12) . .
C11 Fe2 C9 163.87(12) 7_575 .
C12 Fe2 C9 104.25(14) . .
C11 Fe2 C9 163.87(12) . 7_575
C11 Fe2 C9 99.60(12) 7_575 7_575
C12 Fe2 C9 104.25(14) . 7_575
C9 Fe2 C9 65.70(15) . 7_575
C11 Fe2 C10 131.72(10) . .
C11 Fe2 C10 131.72(10) 7_575 .
C12 Fe2 C10 84.43(19) . .
C9 Fe2 C10 39.14(9) . .
C9 Fe2 C10 39.14(9) 7_575 .
C11 Fe2 C8 98.51(12) . .
C11 Fe2 C8 129.54(12) 7_575 .
C12 Fe2 C8 144.14(14) . .
C9 Fe2 C8 39.89(9) . .
C9 Fe2 C8 66.11(9) 7_575 .
C10 Fe2 C8 66.39(12) . .
C11 Fe2 C8 129.54(12) . 7_575
C11 Fe2 C8 98.51(12) 7_575 7_575
C12 Fe2 C8 144.14(14) . 7_575
C9 Fe2 C8 66.11(10) . 7_575
C9 Fe2 C8 39.89(9) 7_575 7_575
C10 Fe2 C8 66.39(12) . 7_575
C8 Fe2 C8 39.01(12) . 7_575
C7 Si1 C1 111.00(13) . .
C7 Si1 C6 108.97(15) . .
C1 Si1 C6 109.39(12) . .
C7 Si1 C8 114.55(13) . .
C1 Si1 C8 105.80(11) . .
C6 Si1 C8 106.95(13) . .
C2 C1 C1 106.79(15) . 7_575
C2 C1 Si1 126.2(2) . .
C1 C1 Si1 126.92(8) 7_575 .
C2 C1 Fe1 69.57(15) . .
C1 C1 Fe1 69.95(7) 7_575 .
Si1 C1 Fe1 128.08(13) . .
C3 C2 C1 109.7(2) . .
C3 C2 Fe1 70.3(2) . .
C1 C2 Fe1 71.10(15) . .
C3 C2 H2 125.1 . .
C1 C2 H2 125.1 . .
Fe1 C2 H2 125.1 . .
C2 C3 C2 107.0(3) 7_575 .
C2 C3 Fe1 70.35(19) 7_575 .
C2 C3 Fe1 70.35(19) . .
C2 C3 H3 126.5 7_575 .
C2 C3 H3 126.5 . .
Fe1 C3 H3 126.5 . .
O2 C5 Fe1 177.6(4) . .
Si1 C6 H6A 109.5 . .
Si1 C6 H6B 109.5 . .
H6A C6 H6B 109.5 . .
Si1 C6 H6C 109.5 . .
H6A C6 H6C 109.5 . .
H6B C6 H6C 109.5 . .
Si1 C7 H7A 109.5 . .
Si1 C7 H7B 109.5 . .
H7A C7 H7B 109.5 . .
Si1 C7 H7C 109.5 . .
H7A C7 H7C 109.5 . .
H7B C7 H7C 109.5 . .
C8 C8 C9 107.07(14) 7_575 .
C8 C8 Si1 127.26(7) 7_575 .
C9 C8 Si1 125.08(18) . .
C8 C8 Fe2 70.49(6) 7_575 .
C9 C8 Fe2 68.57(14) . .
Si1 C8 Fe2 132.79(13) . .
C10 C9 C8 108.9(2) . .
C10 C9 Fe2 70.53(19) . .
C8 C9 Fe2 71.53(14) . .
C10 C9 H9 125.5 . .
C8 C9 H9 125.5 . .
Fe2 C9 H9 125.5 . .
C9 C10 C9 108.0(3) 7_575 .
C9 C10 Fe2 70.33(19) 7_575 .
C9 C10 Fe2 70.33(19) . .
C9 C10 H10 126.0 7_575 .
C9 C10 H10 126.0 . .
Fe2 C10 H10 126.0 . .
O3 C11 Fe2 177.5(3) . .
Fe2 C12 H12A 109.5 . .
Fe2 C12 H12B 109.5 . .
H12A C12 H12B 109.5 . .
Fe2 C12 H12C 109.5 . .
H12A C12 H12C 109.5 . .
H12B C12 H12C 109.5 . .
Fe1 C4 H4A 109.5 . .
Fe1 C4 H4B 109.5 . .
Fe1 C4 H4C 109.5 . .
O1 C4' Fe1 176.5(18) . .

loop_
_geom_bond_atom_site_label_1
_geom_bond_atom_site_label_2
_geom_bond_distance
_geom_bond_site_symmetry_2
Fe1 C5 1.759(5) .
Fe1 C4' 1.803(12) 7_575
Fe1 C4' 1.803(12) .
Fe1 C4 1.999(14) 7_575
Fe1 C4 1.999(14) .
Fe1 C3 2.105(4) .
Fe1 C2 2.106(3) 7_575
Fe1 C2 2.106(3) .
Fe1 C1 2.126(3) 7_575
Fe1 C1 2.126(3) .
Fe2 C11 1.748(3) .
Fe2 C11 1.748(3) 7_575
Fe2 C12 2.075(4) .
Fe2 C9 2.100(3) .
Fe2 C9 2.100(3) 7_575
Fe2 C10 2.102(4) .
Fe2 C8 2.139(2) .
Fe2 C8 2.139(2) 7_575
Si1 C7 1.855(3) .
Si1 C1 1.861(3) .
Si1 C6 1.866(3) .
Si1 C8 1.870(2) .
O2 C5 1.133(5) .
O3 C11 1.146(3) .
C1 C2 1.424(3) .
C1 C1 1.457(5) 7_575
C2 C3 1.418(4) .
C2 H2 0.9800 .
C3 C2 1.418(4) 7_575
C3 H3 0.9800 .
C6 H6A 0.9600 .
C6 H6B 0.9600 .
C6 H6C 0.9600 .
C7 H7A 0.9600 .
C7 H7B 0.9600 .
C7 H7C 0.9600 .
C8 C8 1.429(5) 7_575
C8 C9 1.447(3) .
C9 C10 1.407(3) .
C9 H9 0.9800 .
C10 C9 1.407(4) 7_575
C10 H10 0.9800 .
C12 H12A 0.9600 .
C12 H12B 0.9600 .
C12 H12C 0.9600 .
C4 H4A 0.9600 .
C4 H4B 0.9600 .
C4 H4C 0.9600 .
C4' O1 1.121(10) .

loop_
_geom_torsion_atom_site_label_1
_geom_torsion_atom_site_label_2
_geom_torsion_atom_site_label_3
_geom_torsion_atom_site_label_4
_geom_torsion
_geom_torsion_site_symmetry_1
_geom_torsion_site_symmetry_4
C7 Si1 C1 C2 57.3(3) . .
C6 Si1 C1 C2 -62.9(3) . .
C8 Si1 C1 C2 -177.8(2) . .
C7 Si1 C1 C1 -126.56(12) . 7_575
C6 Si1 C1 C1 113.16(12) . 7_575
C8 Si1 C1 C1 -1.73(12) . 7_575
C7 Si1 C1 Fe1 -34.0(2) . .
C6 Si1 C1 Fe1 -154.32(16) . .
C8 Si1 C1 Fe1 90.79(17) . .
C5 Fe1 C1 C2 -148.35(15) . .
C4' Fe1 C1 C2 98(2) 7_575 .
C4' Fe1 C1 C2 -52.6(11) . .
C4 Fe1 C1 C2 107.3(19) 7_575 .
C4 Fe1 C1 C2 -57.6(9) . .
C3 Fe1 C1 C2 36.71(15) . .
C2 Fe1 C1 C2 79.8(2) 7_575 .
C1 Fe1 C1 C2 117.65(14) 7_575 .
C5 Fe1 C1 C1 94.01(6) . 7_575
C4' Fe1 C1 C1 -20(2) 7_575 7_575
C4' Fe1 C1 C1 -170.2(11) . 7_575
C4 Fe1 C1 C1 -10.4(19) 7_575 7_575
C4 Fe1 C1 C1 -175.2(9) . 7_575
C3 Fe1 C1 C1 -80.94(6) . 7_575
C2 Fe1 C1 C1 -37.83(9) 7_575 7_575
C2 Fe1 C1 C1 -117.65(14) . 7_575
C5 Fe1 C1 Si1 -27.76(17) . .
C4' Fe1 C1 Si1 -142(2) 7_575 .
C4' Fe1 C1 Si1 68.0(11) . .
C4 Fe1 C1 Si1 -132.1(19) 7_575 .
C4 Fe1 C1 Si1 63.0(9) . .
C3 Fe1 C1 Si1 157.30(18) . .
C2 Fe1 C1 Si1 -159.59(19) 7_575 .
C2 Fe1 C1 Si1 120.6(2) . .
C1 Fe1 C1 Si1 -121.76(14) 7_575 .
C1 C1 C2 C3 0.5(3) 7_575 .
Si1 C1 C2 C3 177.2(2) . .
Fe1 C1 C2 C3 -59.9(2) . .
C1 C1 C2 Fe1 60.37(7) 7_575 .
Si1 C1 C2 Fe1 -122.9(2) . .
C5 Fe1 C2 C3 164.4(2) . .
C4' Fe1 C2 C3 -18.6(10) 7_575 .
C4' Fe1 C2 C3 -106.6(8) . .
C4 Fe1 C2 C3 -19.9(11) 7_575 .
C4 Fe1 C2 C3 -109.6(8) . .
C2 Fe1 C2 C3 38.3(2) 7_575 .
C1 Fe1 C2 C3 81.6(2) 7_575 .
C1 Fe1 C2 C3 120.1(3) . .
C5 Fe1 C2 C1 44.3(2) . .
C4' Fe1 C2 C1 -138.7(10) 7_575 .
C4' Fe1 C2 C1 133.3(8) . .
C4 Fe1 C2 C1 -140.0(11) 7_575 .
C4 Fe1 C2 C1 130.3(8) . .
C3 Fe1 C2 C1 -120.1(3) . .
C2 Fe1 C2 C1 -81.80(15) 7_575 .
C1 Fe1 C2 C1 -38.55(16) 7_575 .
C1 C2 C3 C2 -0.8(5) . 7_575
Fe1 C2 C3 C2 -61.2(3) . 7_575
C1 C2 C3 Fe1 60.4(2) . .
C5 Fe1 C3 C2 58.59(17) . 7_575
C4' Fe1 C3 C2 -75.6(7) 7_575 7_575
C4' Fe1 C3 C2 -167.2(7) . 7_575
C4 Fe1 C3 C2 -75.4(7) 7_575 7_575
C4 Fe1 C3 C2 -167.4(7) . 7_575
C2 Fe1 C3 C2 117.2(3) . 7_575
C1 Fe1 C3 C2 36.67(17) 7_575 7_575
C1 Fe1 C3 C2 80.5(2) . 7_575
C5 Fe1 C3 C2 -58.59(17) . .
C4' Fe1 C3 C2 167.2(7) 7_575 .
C4' Fe1 C3 C2 75.6(7) . .
C4 Fe1 C3 C2 167.4(7) 7_575 .
C4 Fe1 C3 C2 75.4(7) . .
C2 Fe1 C3 C2 -117.2(3) 7_575 .
C1 Fe1 C3 C2 -80.5(2) 7_575 .
C1 Fe1 C3 C2 -36.67(17) . .
C4' Fe1 C5 O2 -45.1(7) 7_575 .
C4' Fe1 C5 O2 45.1(7) . .
C4 Fe1 C5 O2 -44.5(7) 7_575 .
C4 Fe1 C5 O2 44.5(7) . .
C3 Fe1 C5 O2 180.00(3) . .
C2 Fe1 C5 O2 -132.77(16) 7_575 .
C2 Fe1 C5 O2 132.77(16) . .
C1 Fe1 C5 O2 -159.57(8) 7_575 .
C1 Fe1 C5 O2 159.57(8) . .
C7 Si1 C8 C8 124.34(12) . 7_575
C1 Si1 C8 C8 1.74(12) . 7_575
C6 Si1 C8 C8 -114.81(12) . 7_575
C7 Si1 C8 C9 -65.7(3) . .
C1 Si1 C8 C9 171.7(2) . .
C6 Si1 C8 C9 55.2(2) . .
C7 Si1 C8 Fe2 26.7(2) . .
C1 Si1 C8 Fe2 -95.86(17) . .
C6 Si1 C8 Fe2 147.58(17) . .
C11 Fe2 C8 C8 -146.92(11) . 7_575
C11 Fe2 C8 C8 -44.42(13) 7_575 7_575
C12 Fe2 C8 C8 119.34(18) . 7_575
C9 Fe2 C8 C8 118.26(13) . 7_575
C9 Fe2 C8 C8 38.16(9) 7_575 7_575
C10 Fe2 C8 C8 81.09(6) . 7_575
C11 Fe2 C8 C9 94.82(17) . .
C11 Fe2 C8 C9 -162.68(17) 7_575 .
C12 Fe2 C8 C9 1.1(2) . .
C9 Fe2 C8 C9 -80.1(2) 7_575 .
C10 Fe2 C8 C9 -37.17(14) . .
C8 Fe2 C8 C9 -118.26(13) 7_575 .
C11 Fe2 C8 Si1 -23.75(19) . .
C11 Fe2 C8 Si1 78.8(2) 7_575 .
C12 Fe2 C8 Si1 -117.5(2) . .
C9 Fe2 C8 Si1 -118.6(2) . .
C9 Fe2 C8 Si1 161.34(19) 7_575 .
C10 Fe2 C8 Si1 -155.73(19) . .
C8 Fe2 C8 Si1 123.18(15) 7_575 .
C8 C8 C9 C10 0.6(3) 7_575 .
Si1 C8 C9 C10 -171.0(2) . .
Fe2 C8 C9 C10 60.9(2) . .
C8 C8 C9 Fe2 -60.29(7) 7_575 .
Si1 C8 C9 Fe2 128.03(19) . .
C11 Fe2 C9 C10 149.5(2) . .
C11 Fe2 C9 C10 -63.0(5) 7_575 .
C12 Fe2 C9 C10 61.9(2) . .
C9 Fe2 C9 C10 -37.5(2) 7_575 .
C8 Fe2 C9 C10 -118.7(2) . .
C8 Fe2 C9 C10 -81.39(19) 7_575 .
C11 Fe2 C9 C8 -91.81(17) . .
C11 Fe2 C9 C8 55.7(5) 7_575 .
C12 Fe2 C9 C8 -179.34(15) . .
C9 Fe2 C9 C8 81.22(14) 7_575 .
C10 Fe2 C9 C8 118.7(2) . .
C8 Fe2 C9 C8 37.33(14) 7_575 .
C8 C9 C10 C9 -1.0(4) . 7_575
Fe2 C9 C10 C9 60.5(3) . 7_575
C8 C9 C10 Fe2 -61.55(19) . .
C11 Fe2 C10 C9 -160.63(18) . 7_575
C11 Fe2 C10 C9 42.1(3) 7_575 7_575
C12 Fe2 C10 C9 120.76(16) . 7_575
C9 Fe2 C10 C9 -118.5(3) . 7_575
C8 Fe2 C10 C9 -80.61(19) . 7_575
C8 Fe2 C10 C9 -37.87(17) 7_575 7_575
C11 Fe2 C10 C9 -42.1(3) . .
C11 Fe2 C10 C9 160.63(18) 7_575 .
C12 Fe2 C10 C9 -120.76(17) . .
C9 Fe2 C10 C9 118.5(3) 7_575 .
C8 Fe2 C10 C9 37.87(17) . .
C8 Fe2 C10 C9 80.61(19) 7_575 .
C11 Fe2 C11 O3 89(7) 7_575 .
C12 Fe2 C11 O3 4(7) . .
C9 Fe2 C11 O3 -100(7) . .
C9 Fe2 C11 O3 -123(6) 7_575 .
C10 Fe2 C11 O3 -74(7) . .
C8 Fe2 C11 O3 -140(7) . .
C8 Fe2 C11 O3 -167(6) 7_575 .
C5 Fe1 C4' O1 -92(46) . .
C4' Fe1 C4' O1 -1(47) 7_575 .
C4 Fe1 C4' O1 -6(45) 7_575 .
C4 Fe1 C4' O1 -85(48) . .
C3 Fe1 C4' O1 97(46) . .
C2 Fe1 C4' O1 85(46) 7_575 .
C2 Fe1 C4' O1 135(46) . .
C1 Fe1 C4' O1 152(45) 7_575 .
C1 Fe1 C4' O1 165(46) . .
